data_7248543
loop_
_publ_author_name
'Mamleev, Kamil'
'\<Cejka, Jan'
'Eigner, V\'aclav'
'Krupi\<cka, Martin'
'Dvo\<r\'akov\'a, Hana'
'Lhot\'ak, Pavel'

_publ_section_title
;
 Reactivity of phenoxathiin-based thiacalixarenes towards C-nucleophiles
;
_journal_issue 19
_journal_name_full 'RSC Advances'
_journal_page_first 13463
_journal_page_last 13473
_journal_paper_doi 10.1039/D4RA02524E
_journal_volume 14
_journal_year 2024
_chemical_formula_moiety 'C47 H62 O12 S4, C H2 Cl2'
_chemical_formula_sum 'C48 H64 Cl2 O12 S4'
_chemical_formula_weight 1032.20
_space_group_IT_number 14
_space_group_name_Hall '-P 2ybc'
_space_group_name_H-M_alt 'P 1 21/c 1'
_symmetry_cell_setting monoclinic
_symmetry_space_group_name_Hall '-P 2ybc'
_symmetry_space_group_name_H-M 'P 1 21/c 1'
_atom_sites_solution_hydrogens difmap
_atom_sites_solution_primary other
_atom_sites_solution_secondary difmap
_audit_update_record
;
2024-02-29 deposited with the CCDC.	2024-04-16 downloaded from the CCDC.
;
_cell_angle_alpha 90
_cell_angle_beta 100.165(3)
_cell_angle_gamma 90
_cell_formula_units_Z 4
_cell_length_a 21.3670(13)
_cell_length_b 9.5552(6)
_cell_length_c 25.7750(15)
_cell_measurement_reflns_used 9986
_cell_measurement_temperature 180
_cell_measurement_theta_max 68.50
_cell_measurement_theta_min 2.96
_cell_volume 5179.8(5)
_computing_cell_refinement 'Apex4 (Bruker AXS, 2021)'
_computing_data_collection 'Apex4 (Bruker AXS, 2021)'
_computing_data_reduction 'Apex4 (Bruker AXS, 2021)'
_computing_molecular_graphics 'CAMERON (Watkin et al., 1996)'
_computing_publication_material 'CRYSTALS (Betteridge et al., 2003)'
_computing_structure_refinement 'CRYSTALS (Betteridge et al., 2003)'
_computing_structure_solution 'Superflip (Palatinus & Chapuis, 2007)'
_diffrn_ambient_pressure 101
_diffrn_ambient_temperature 180
_diffrn_measured_fraction_theta_full 0.999
_diffrn_measured_fraction_theta_max 0.993
_diffrn_measurement_device Area
_diffrn_measurement_device_type 'Bruker Kappa Apex4'
_diffrn_measurement_method '\f & \w scans'
_diffrn_radiation_monochromator graphite
_diffrn_radiation_type 'Cu K\a'
_diffrn_radiation_wavelength 1.54180
_diffrn_reflns_av_R_equivalents 0.054
_diffrn_reflns_av_unetI/netI 0.073
_diffrn_reflns_limit_h_max 25
_diffrn_reflns_limit_h_min -25
_diffrn_reflns_limit_k_max 11
_diffrn_reflns_limit_k_min -11
_diffrn_reflns_limit_l_max 30
_diffrn_reflns_limit_l_min -31
_diffrn_reflns_number 95073
_diffrn_reflns_theta_full 67.339
_diffrn_reflns_theta_max 68.714
_diffrn_reflns_theta_min 3.484
_diffrn_standards_number 0
_exptl_absorpt_coefficient_mu 3.117
_exptl_absorpt_correction_T_max 0.62
_exptl_absorpt_correction_T_min 0.53
_exptl_absorpt_correction_type multi-scan
_exptl_absorpt_process_details 'SADABS (Siemens, 1996)'
_exptl_crystal_colour colourless
_exptl_crystal_density_diffrn 1.324
_exptl_crystal_density_meas ?
_exptl_crystal_density_method 'not measured'
_exptl_crystal_description block
_exptl_crystal_F_000 2184
_exptl_crystal_size_max 0.195
_exptl_crystal_size_mid 0.159
_exptl_crystal_size_min 0.155
_refine_diff_density_max 1.17
_refine_diff_density_min -1.12
_refine_ls_extinction_method None
_refine_ls_goodness_of_fit_ref 0.9993
_refine_ls_hydrogen_treatment constr
_refine_ls_matrix_type full
_refine_ls_number_parameters 653
_refine_ls_number_reflns 9530
_refine_ls_number_restraints 80
_refine_ls_R_factor_all 0.0945
_refine_ls_R_factor_gt 0.0901
_refine_ls_shift/su_max 0.0020267
_refine_ls_shift/su_mean 0.0000717
_refine_ls_structure_factor_coef Fsqd
_refine_ls_weighting_details
;
 Method= Modified Sheldrick 
 w=1/[\s^2^(F^2^) + ( 0.16P)^2^ +15.48P] 
 ,where P=(max(Fo^2^,0) + 2Fc^2^)/3 
;
_refine_ls_weighting_scheme calc
_refine_ls_wR_factor_all 0.2637
_refine_ls_wR_factor_gt 0.2577
_refine_ls_wR_factor_ref 0.2637
_reflns_limit_h_max 25
_reflns_limit_h_min -25
_reflns_limit_k_max 11
_reflns_limit_k_min 0
_reflns_limit_l_max 30
_reflns_limit_l_min 0
_reflns_number_gt 8644
_reflns_number_total 9531
_reflns_threshold_expression I>2.0\s(I)
_oxford_diffrn_Wilson_B_factor 3.00
_oxford_diffrn_Wilson_scale 160.99
_oxford_refine_ls_r_factor_ref 0.0945
_oxford_refine_ls_scale 0.08011(4)
_oxford_reflns_number_all 9531
_cod_data_source_file d4ra02524e2.cif
_cod_data_source_block 13_KM_253_3B_1
_cod_depositor_comments
;
The following automatic conversions were performed:

data item '_exptl_crystal_density_meas' value 'not measured' was
changed to '?' -- the value is perceived as not measured.

Automatic conversion script
Id: cif_fix_values 8170 2020-07-09 18:12:32Z antanas 
;
_cod_original_sg_symbol_Hall '-P 2ybc '
_cod_original_sg_symbol_H-M 'P 21/c '
_cod_database_code 7248543
_oxford_refine_reflns_threshold_expression I>-3.0\s(I)
_oxford_refine_ls_r_factor_all 0.0945
_oxford_refine_ls_wr_factor_all 0.2637

loop_
_symmetry_equiv_pos_as_xyz
x,y,z
-x,-y,-z
x,-y+1/2,z+1/2
-x,y+1/2,-z+1/2

loop_
_atom_site_label
_atom_site_type_symbol
_atom_site_fract_x
_atom_site_fract_y
_atom_site_fract_z
_atom_site_U_iso_or_equiv
_atom_site_occupancy
_atom_site_adp_type
_atom_site_refinement_flags_posn
_atom_site_refinement_flags_adp
_atom_site_refinement_flags_occupancy
_atom_site_disorder_assembly
_atom_site_disorder_group
_atom_site_attached_hydrogens
C1 C 0.7164(2) 0.5221(5) 0.67258(16) 0.0390 1.0000 Uani . . . . . .
S2 S 0.71965(6) 0.38388(13) 0.72034(4) 0.0477 1.0000 Uani . . . . . .
C3 C 0.6989(2) 0.2134(5) 0.68672(17) 0.0403 1.0000 Uani . . . . . .
C4 C 0.6388(2) 0.1452(5) 0.70122(18) 0.0437 1.0000 Uani . . . . . .
C5 C 0.5787(2) 0.1741(5) 0.6617(2) 0.0451 1.0000 Uani . . . . . .
C6 C 0.58296(19) 0.1870(5) 0.61123(19) 0.0426 1.0000 Uani . . . . . .
C7 C 0.64481(18) 0.1930(4) 0.59432(17) 0.0362 1.0000 Uani . . . . . .
C8 C 0.69829(18) 0.2143(4) 0.62880(15) 0.0337 1.0000 Uani . . . . . .
O9 O 0.75616(12) 0.2375(3) 0.61633(10) 0.0337 1.0000 Uani . . . . . .
C10 C 0.76357(17) 0.2665(4) 0.56525(15) 0.0304 1.0000 Uani . . . . . .
C11 C 0.71914(17) 0.2439(4) 0.51939(15) 0.0307 1.0000 Uani . . . . . .
C12 C 0.73315(18) 0.2814(5) 0.46930(16) 0.0368 1.0000 Uani . . . . . .
C13 C 0.7904(2) 0.3493(5) 0.46988(16) 0.0386 1.0000 Uani . . . . . .
C14 C 0.83417(18) 0.3708(4) 0.51581(15) 0.0338 1.0000 Uani . . . . . .
S15 S 0.90594(4) 0.45989(12) 0.50957(4) 0.0384 1.0000 Uani . . . . . .
C16 C 0.91677(19) 0.5881(4) 0.56044(15) 0.0350 1.0000 Uani . . . . . .
C17 C 0.97446(18) 0.5905(5) 0.59441(15) 0.0365 1.0000 Uani . . . . . .
C18 C 0.98430(18) 0.6812(5) 0.63748(16) 0.0398 1.0000 Uani . . . . . .
C19 C 0.93351(19) 0.7633(5) 0.64595(17) 0.0407 1.0000 Uani . . . . . .
C20 C 0.87551(18) 0.7594(4) 0.61152(16) 0.0362 1.0000 Uani . . . . . .
S21 S 0.81082(5) 0.85447(11) 0.62819(4) 0.0403 1.0000 Uani . . . . . .
C22 C 0.75287(19) 0.7243(4) 0.63367(16) 0.0362 1.0000 Uani . . . . . .
C23 C 0.69395(19) 0.7406(4) 0.60157(16) 0.0373 1.0000 Uani . . . . . .
C24 C 0.64486(19) 0.6476(4) 0.60487(17) 0.0372 1.0000 Uani . . . . . .
C25 C 0.6566(2) 0.5396(5) 0.64132(17) 0.0388 1.0000 Uani . . . . . .
C26 C 0.76652(19) 0.6133(5) 0.66936(16) 0.0369 1.0000 Uani . . . . . .
C27 C 0.86630(18) 0.6732(4) 0.56738(15) 0.0356 1.0000 Uani . . . . . .
C28 C 0.82307(18) 0.3257(4) 0.56374(15) 0.0338 1.0000 Uani . . . . . .
S29 S 0.64532(4) 0.16969(11) 0.52755(4) 0.0363 1.0000 Uani . . . . . .
O30 O 0.7831(2) 0.3665(5) 0.74758(19) 0.0819 1.0000 Uani . . . . . .
O31 O 0.6701(2) 0.4145(4) 0.75016(14) 0.0655 1.0000 Uani . . . . . .
C32 C 0.6497(2) -0.0137(5) 0.70894(19) 0.0499 1.0000 Uani . . . . . .
C33 C 0.6864(3) -0.0516(7) 0.7625(2) 0.0697 1.0000 Uani . . . . . .
C34 C 0.6888(3) -0.2018(7) 0.7749(3) 0.0735 1.0000 Uani . . . . . .
C35 C 0.7227(5) -0.2374(9) 0.8295(3) 0.1018 1.0000 Uani . . . . . .
C36 C 0.5145(2) 0.1837(5) 0.68119(19) 0.0563 1.0000 Uani D . . . . .
C37 C 0.4595(3) 0.1899(11) 0.6329(3) 0.0642 0.606(8) Uani D U P 1 1 .
C38 C 0.5018(4) 0.0552(9) 0.7133(4) 0.0756 0.606(8) Uani D U P 1 1 .
C39 C 0.5149(4) 0.3208(8) 0.7118(4) 0.0699 0.606(8) Uani D U P 1 1 .
C137 C 0.4733(5) 0.0563(11) 0.6626(5) 0.0631 0.394(8) Uani D U P 1 2 .
C138 C 0.5257(6) 0.1804(16) 0.7423(3) 0.0718 0.394(8) Uani D U P 1 2 .
C139 C 0.4809(6) 0.3237(10) 0.6661(6) 0.0691 0.394(8) Uani D U P 1 2 .
C40 C 0.6911(2) 0.2601(6) 0.41355(17) 0.0523 1.0000 Uani . . . . . .
C41 C 0.7333(3) 0.2643(8) 0.37082(19) 0.0705 1.0000 Uani . . . . . .
C42 C 0.6568(3) 0.1180(8) 0.4068(2) 0.0745 1.0000 Uani . . . . . .
C43 C 0.6428(3) 0.3802(8) 0.4025(2) 0.0674 1.0000 Uani . . . . . .
O44 O 0.89457(15) 0.5286(4) 0.45921(12) 0.0498 1.0000 Uani . . . . . .
O45 O 0.95713(14) 0.3620(4) 0.52089(13) 0.0498 1.0000 Uani . . . . . .
C46 C 1.04715(19) 0.6829(6) 0.67664(17) 0.0607 1.0000 Uani D U . . . .
C47 C 1.1022(3) 0.7055(11) 0.6472(3) 0.0799 0.771(8) Uani D U P 2 1 .
C48 C 1.0504(3) 0.8042(9) 0.7161(3) 0.0779 0.771(8) Uani D U P 2 1 .
C49 C 1.0551(5) 0.5436(9) 0.7064(4) 0.1049 0.771(8) Uani D U P 2 1 .
C147 C 1.0730(11) 0.8334(12) 0.6786(10) 0.0855 0.229(8) Uani D U P 2 2 .
C148 C 1.0360(10) 0.644(3) 0.7323(4) 0.0765 0.229(8) Uani D U P 2 2 .
C149 C 1.0978(8) 0.582(2) 0.6626(8) 0.0692 0.229(8) Uani D U P 2 2 .
O50 O 0.78464(15) 0.9451(3) 0.58502(14) 0.0509 1.0000 Uani . . . . . .
O51 O 0.83125(15) 0.9160(4) 0.67933(14) 0.0518 1.0000 Uani . . . . . .
C52 C 0.5800(2) 0.6700(5) 0.56937(19) 0.0437 1.0000 Uani . . . . . .
C53 C 0.5892(3) 0.6787(6) 0.5120(2) 0.0603 1.0000 Uani . . . . . .
C54 C 0.5338(2) 0.5510(5) 0.5741(2) 0.0578 1.0000 Uani . . . . . .
C55 C 0.5515(2) 0.8064(6) 0.5857(3) 0.0617 1.0000 Uani . . . . . .
O56 O 0.82707(14) 0.5963(4) 0.69579(12) 0.0449 1.0000 Uani . . . . . .
C57 C 0.8419(3) 0.6442(7) 0.7487(2) 0.0604 1.0000 Uani . . . . . .
O58 O 0.80739(14) 0.6608(4) 0.53653(12) 0.0455 1.0000 Uani . . . . . .
C59 C 0.7931(3) 0.7511(8) 0.4911(2) 0.0783 1.0000 Uani . . . . . .
O60 O 0.86567(14) 0.3522(4) 0.60855(11) 0.0460 1.0000 Uani . . . . . .
C61 C 0.8977(3) 0.2325(8) 0.6347(3) 0.0841 1.0000 Uani . . . . . .
O62 O 0.59389(14) 0.2499(4) 0.49911(13) 0.0542 1.0000 Uani . . . . . .
O63 O 0.64637(17) 0.0216(4) 0.51819(14) 0.0557 1.0000 Uani . . . . . .
C901 C 0.9440(6) 0.6265(13) 0.9446(5) 0.1375 1.0000 Uani . . . . . .
Cl902 Cl 0.9117(3) 0.6599(6) 0.88079(17) 0.2468 1.0000 Uani . . . . . .
Cl903 Cl 0.9078(2) 0.4857(4) 0.9735(3) 0.2208 1.0000 Uani . . . . . .
H31 H 0.7327 0.1523 0.7008 0.0463 1.0000 Uiso R . . . . .
H41 H 0.6330 0.1825 0.7342 0.0507 1.0000 Uiso R . . . . .
H61 H 0.5452 0.1924 0.5855 0.0496 1.0000 Uiso R . . . . .
H131 H 0.8004 0.3827 0.4376 0.0430 1.0000 Uiso R . . . . .
H171 H 1.0076 0.5295 0.5885 0.0415 1.0000 Uiso R . . . . .
H191 H 0.9384 0.8233 0.6758 0.0460 1.0000 Uiso R . . . . .
H231 H 0.6869 0.8161 0.5772 0.0420 1.0000 Uiso R . . . . .
H251 H 0.6234 0.4759 0.6447 0.0443 1.0000 Uiso R . . . . .
H321 H 0.6733 -0.0456 0.6833 0.0586 1.0000 Uiso R . . . . .
H322 H 0.6097 -0.0598 0.7040 0.0586 1.0000 Uiso R . . . . .
H331 H 0.7287 -0.0182 0.7652 0.0799 1.0000 Uiso R . . . . .
H332 H 0.6664 -0.0062 0.7880 0.0799 1.0000 Uiso R . . . . .
H341 H 0.7103 -0.2470 0.7503 0.0814 1.0000 Uiso R . . . . .
H342 H 0.6465 -0.2361 0.7709 0.0814 1.0000 Uiso R . . . . .
H351 H 0.7230 -0.3357 0.8349 0.1186 1.0000 Uiso R . . . . .
H352 H 0.7652 -0.2040 0.8338 0.1186 1.0000 Uiso R . . . . .
H353 H 0.7014 -0.1930 0.8544 0.1186 1.0000 Uiso R . . . . .
H371 H 0.4196 0.1960 0.6442 0.0805 0.606(8) Uiso R . P 1 1 .
H372 H 0.4653 0.2699 0.6123 0.0805 0.606(8) Uiso R . P 1 1 .
H373 H 0.4605 0.1079 0.6122 0.0805 0.606(8) Uiso R . P 1 1 .
H381 H 0.4619 0.0659 0.7243 0.1044 0.606(8) Uiso R . P 1 1 .
H382 H 0.5344 0.0455 0.7433 0.1044 0.606(8) Uiso R . P 1 1 .
H383 H 0.5008 -0.0257 0.6917 0.1044 0.606(8) Uiso R . P 1 1 .
H391 H 0.4760 0.3309 0.7245 0.1073 0.606(8) Uiso R . P 1 1 .
H392 H 0.5493 0.3199 0.7408 0.1073 0.606(8) Uiso R . P 1 1 .
H393 H 0.5200 0.3969 0.6892 0.1073 0.606(8) Uiso R . P 1 1 .
H1371 H 0.4340 0.0641 0.6748 0.0729 0.394(8) Uiso R . P 1 2 .
H1372 H 0.4941 -0.0276 0.6757 0.0729 0.394(8) Uiso R . P 1 2 .
H1373 H 0.4655 0.0544 0.6251 0.0729 0.394(8) Uiso R . P 1 2 .
H1381 H 0.4859 0.1866 0.7538 0.0892 0.394(8) Uiso R . P 1 2 .
H1382 H 0.5518 0.2569 0.7562 0.0892 0.394(8) Uiso R . P 1 2 .
H1383 H 0.5460 0.0950 0.7544 0.0892 0.394(8) Uiso R . P 1 2 .
H1391 H 0.4416 0.3265 0.6785 0.0925 0.394(8) Uiso R . P 1 2 .
H1392 H 0.5075 0.3974 0.6818 0.0925 0.394(8) Uiso R . P 1 2 .
H1393 H 0.4733 0.3345 0.6289 0.0925 0.394(8) Uiso R . P 1 2 .
H411 H 0.7081 0.2511 0.3369 0.0853 1.0000 Uiso R . . . . .
H412 H 0.7547 0.3516 0.3718 0.0853 1.0000 Uiso R . . . . .
H413 H 0.7636 0.1909 0.3778 0.0853 1.0000 Uiso R . . . . .
H421 H 0.6325 0.1117 0.3723 0.0859 1.0000 Uiso R . . . . .
H422 H 0.6869 0.0439 0.4122 0.0859 1.0000 Uiso R . . . . .
H423 H 0.6294 0.1112 0.4320 0.0859 1.0000 Uiso R . . . . .
H431 H 0.6170 0.3683 0.3687 0.0792 1.0000 Uiso R . . . . .
H432 H 0.6649 0.4667 0.4034 0.0792 1.0000 Uiso R . . . . .
H433 H 0.6167 0.3801 0.4287 0.0792 1.0000 Uiso R . . . . .
H471 H 1.1411 0.7055 0.6715 0.0985 0.771(8) Uiso R . P 2 1 .
H472 H 1.0974 0.7921 0.6288 0.0985 0.771(8) Uiso R . P 2 1 .
H473 H 1.1023 0.6312 0.6227 0.0985 0.771(8) Uiso R . P 2 1 .
H481 H 1.0900 0.8003 0.7396 0.0967 0.771(8) Uiso R . P 2 1 .
H482 H 1.0468 0.8912 0.6980 0.0967 0.771(8) Uiso R . P 2 1 .
H483 H 1.0167 0.7954 0.7355 0.0967 0.771(8) Uiso R . P 2 1 .
H491 H 1.0937 0.5403 0.7311 0.1321 0.771(8) Uiso R . P 2 1 .
H492 H 1.0202 0.5351 0.7244 0.1321 0.771(8) Uiso R . P 2 1 .
H493 H 1.0542 0.4687 0.6820 0.1321 0.771(8) Uiso R . P 2 1 .
H1471 H 1.1119 0.8294 0.7029 0.0911 0.229(8) Uiso R . P 2 2 .
H1472 H 1.0428 0.8860 0.6933 0.0911 0.229(8) Uiso R . P 2 2 .
H1473 H 1.0800 0.8769 0.6469 0.0911 0.229(8) Uiso R . P 2 2 .
H1481 H 1.0749 0.6437 0.7568 0.0823 0.229(8) Uiso R . P 2 2 .
H1482 H 1.0057 0.7000 0.7455 0.0823 0.229(8) Uiso R . P 2 2 .
H1483 H 1.0205 0.5510 0.7271 0.0823 0.229(8) Uiso R . P 2 2 .
H1491 H 1.1355 0.5858 0.6883 0.0814 0.229(8) Uiso R . P 2 2 .
H1492 H 1.1061 0.6175 0.6301 0.0814 0.229(8) Uiso R . P 2 2 .
H1493 H 1.0837 0.4878 0.6580 0.0814 0.229(8) Uiso R . P 2 2 .
H531 H 0.5491 0.6927 0.4900 0.0686 1.0000 Uiso R . . . . .
H532 H 0.6165 0.7548 0.5078 0.0686 1.0000 Uiso R . . . . .
H533 H 0.6075 0.5941 0.5023 0.0686 1.0000 Uiso R . . . . .
H541 H 0.4945 0.5694 0.5516 0.0678 1.0000 Uiso R . . . . .
H542 H 0.5272 0.5438 0.6094 0.0678 1.0000 Uiso R . . . . .
H543 H 0.5509 0.4656 0.5639 0.0678 1.0000 Uiso R . . . . .
H551 H 0.5112 0.8213 0.5640 0.0734 1.0000 Uiso R . . . . .
H552 H 0.5464 0.8008 0.6215 0.0734 1.0000 Uiso R . . . . .
H553 H 0.5790 0.8819 0.5815 0.0734 1.0000 Uiso R . . . . .
H571 H 0.8854 0.6259 0.7624 0.0681 1.0000 Uiso R . . . . .
H572 H 0.8343 0.7421 0.7496 0.0681 1.0000 Uiso R . . . . .
H573 H 0.8160 0.5972 0.7696 0.0681 1.0000 Uiso R . . . . .
H591 H 0.7510 0.7350 0.4729 0.0924 1.0000 Uiso R . . . . .
H592 H 0.7974 0.8463 0.5017 0.0924 1.0000 Uiso R . . . . .
H593 H 0.8224 0.7305 0.4684 0.0924 1.0000 Uiso R . . . . .
H611 H 0.9262 0.2619 0.6653 0.1105 1.0000 Uiso R . . . . .
H612 H 0.9209 0.1870 0.6113 0.1105 1.0000 Uiso R . . . . .
H613 H 0.8674 0.1694 0.6445 0.1105 1.0000 Uiso R . . . . .
H9011 H 0.9877 0.6042 0.9466 0.1566 1.0000 Uiso R . . . . .
H9012 H 0.9402 0.7091 0.9643 0.1566 1.0000 Uiso R . . . . .

loop_
_atom_site_aniso_label
_atom_site_aniso_U_11
_atom_site_aniso_U_22
_atom_site_aniso_U_33
_atom_site_aniso_U_23
_atom_site_aniso_U_13
_atom_site_aniso_U_12
C1 0.036(2) 0.045(2) 0.035(2) 0.0021(17) 0.0047(16) 0.0014(18)
S2 0.0504(6) 0.0540(7) 0.0355(5) 0.0075(5) -0.0013(4) -0.0075(5)
C3 0.037(2) 0.046(2) 0.039(2) 0.0094(18) 0.0088(17) 0.0031(18)
C4 0.045(2) 0.044(2) 0.046(2) 0.0037(19) 0.0181(19) -0.0041(19)
C5 0.038(2) 0.040(2) 0.062(3) 0.010(2) 0.022(2) -0.0029(18)
C6 0.0275(19) 0.043(2) 0.058(3) 0.012(2) 0.0092(18) -0.0012(17)
C7 0.0292(19) 0.035(2) 0.046(2) 0.0118(17) 0.0094(16) 0.0004(16)
C8 0.0309(19) 0.035(2) 0.036(2) 0.0053(16) 0.0091(15) 0.0004(16)
O9 0.0273(13) 0.0429(15) 0.0308(13) 0.0039(11) 0.0052(10) -0.0037(11)
C10 0.0260(17) 0.0338(19) 0.0318(18) -0.0012(15) 0.0060(14) -0.0029(15)
C11 0.0237(17) 0.0320(19) 0.0358(19) -0.0025(15) 0.0041(14) -0.0065(14)
C12 0.0283(18) 0.047(2) 0.034(2) -0.0092(17) 0.0039(15) -0.0069(17)
C13 0.036(2) 0.052(2) 0.0280(19) -0.0068(17) 0.0066(16) -0.0096(18)
C14 0.0256(18) 0.044(2) 0.0325(19) -0.0085(16) 0.0074(15) -0.0115(16)
S15 0.0287(5) 0.0539(6) 0.0344(5) -0.0118(4) 0.0109(4) -0.0149(4)
C16 0.0319(19) 0.045(2) 0.0287(18) -0.0053(16) 0.0060(15) -0.0137(17)
C17 0.0247(18) 0.051(2) 0.035(2) -0.0045(17) 0.0084(15) -0.0098(17)
C18 0.0258(19) 0.057(3) 0.036(2) -0.0040(18) 0.0044(16) -0.0140(18)
C19 0.032(2) 0.048(2) 0.041(2) -0.0099(18) 0.0017(17) -0.0117(18)
C20 0.0279(19) 0.039(2) 0.041(2) -0.0025(17) 0.0037(16) -0.0061(16)
S21 0.0342(5) 0.0354(5) 0.0492(6) -0.0069(4) 0.0018(4) -0.0030(4)
C22 0.0300(19) 0.041(2) 0.037(2) -0.0053(17) 0.0047(16) 0.0007(16)
C23 0.036(2) 0.035(2) 0.039(2) -0.0008(16) 0.0001(16) 0.0044(16)
C24 0.031(2) 0.038(2) 0.041(2) -0.0023(17) -0.0005(16) 0.0002(16)
C25 0.034(2) 0.040(2) 0.041(2) 0.0022(17) 0.0038(17) -0.0008(17)
C26 0.034(2) 0.044(2) 0.033(2) -0.0026(17) 0.0037(16) 0.0068(17)
C27 0.0288(19) 0.044(2) 0.0323(19) -0.0006(16) -0.0001(15) -0.0079(16)
C28 0.0261(18) 0.042(2) 0.0330(19) -0.0076(16) 0.0030(15) -0.0080(16)
S29 0.0242(5) 0.0437(6) 0.0392(5) 0.0061(4) 0.0004(4) -0.0075(4)
O30 0.065(2) 0.080(3) 0.087(3) 0.034(2) -0.026(2) -0.026(2)
O31 0.097(3) 0.064(2) 0.0424(18) -0.0079(16) 0.0299(19) -0.017(2)
C32 0.054(3) 0.045(3) 0.051(3) 0.008(2) 0.010(2) -0.003(2)
C33 0.090(4) 0.066(4) 0.054(3) 0.009(3) 0.011(3) 0.005(3)
C34 0.076(4) 0.075(4) 0.073(4) 0.017(3) 0.026(3) 0.011(3)
C35 0.135(7) 0.107(6) 0.071(4) 0.038(4) 0.037(4) 0.050(5)
C36 0.041(2) 0.060(3) 0.074(3) 0.008(3) 0.028(2) -0.003(2)
C37 0.038(4) 0.081(6) 0.079(6) -0.007(5) 0.027(4) -0.010(4)
C38 0.053(5) 0.084(6) 0.101(7) 0.019(5) 0.044(5) -0.009(4)
C39 0.054(5) 0.075(6) 0.091(6) -0.013(5) 0.040(5) 0.006(4)
C137 0.045(6) 0.076(7) 0.076(7) -0.014(6) 0.031(5) -0.013(6)
C138 0.051(6) 0.076(8) 0.097(9) 0.006(7) 0.035(6) -0.006(6)
C139 0.057(7) 0.074(7) 0.088(8) -0.010(7) 0.045(6) 0.004(6)
C40 0.038(2) 0.084(4) 0.033(2) -0.007(2) 0.0022(18) -0.022(2)
C41 0.055(3) 0.121(5) 0.036(2) -0.020(3) 0.008(2) -0.028(3)
C42 0.073(4) 0.094(5) 0.052(3) -0.021(3) -0.001(3) -0.035(3)
C43 0.053(3) 0.102(5) 0.043(3) 0.018(3) -0.004(2) -0.002(3)
O44 0.0439(17) 0.073(2) 0.0348(15) -0.0070(15) 0.0128(13) -0.0253(16)
O45 0.0340(15) 0.060(2) 0.0579(19) -0.0201(16) 0.0139(14) -0.0104(14)
C46 0.031(2) 0.102(4) 0.046(2) -0.019(2) -0.0033(18) -0.006(2)
C47 0.031(3) 0.144(7) 0.063(4) -0.034(5) 0.005(3) -0.020(4)
C48 0.040(3) 0.127(6) 0.059(4) -0.041(4) -0.013(3) 0.000(4)
C49 0.082(5) 0.111(7) 0.100(6) 0.022(5) -0.044(5) -0.009(5)
C147 0.049(8) 0.119(10) 0.078(9) -0.014(9) -0.018(8) -0.004(9)
C148 0.047(8) 0.122(10) 0.053(8) -0.014(9) -0.010(7) 0.008(8)
C149 0.033(7) 0.116(10) 0.053(8) -0.026(8) -0.008(7) 0.005(8)
O50 0.0458(17) 0.0342(15) 0.069(2) 0.0034(15) -0.0005(15) -0.0024(13)
O51 0.0454(17) 0.0468(18) 0.061(2) -0.0217(16) 0.0037(15) -0.0034(14)
C52 0.033(2) 0.038(2) 0.054(3) 0.0023(19) -0.0085(18) -0.0013(17)
C53 0.057(3) 0.059(3) 0.055(3) 0.003(2) -0.018(2) -0.013(2)
C54 0.038(2) 0.047(3) 0.081(4) 0.008(2) -0.010(2) -0.006(2)
C55 0.038(2) 0.051(3) 0.087(4) -0.006(3) -0.014(2) 0.005(2)
O56 0.0314(14) 0.0586(19) 0.0415(16) 0.0041(14) -0.0019(12) 0.0041(13)
C57 0.051(3) 0.071(4) 0.053(3) -0.004(3) -0.010(2) 0.001(2)
O58 0.0306(14) 0.062(2) 0.0391(16) -0.0086(14) -0.0085(12) -0.0030(13)
C59 0.075(4) 0.105(5) 0.047(3) 0.004(3) -0.012(3) 0.023(4)
O60 0.0386(16) 0.064(2) 0.0321(15) -0.0031(14) -0.0017(12) -0.0187(14)
C61 0.063(4) 0.103(5) 0.072(4) 0.030(4) -0.027(3) -0.017(3)
O62 0.0294(15) 0.081(2) 0.0507(18) 0.0235(17) 0.0031(13) 0.0036(15)
O63 0.061(2) 0.0499(19) 0.0538(19) -0.0009(15) 0.0036(16) -0.0210(16)
C901 0.131(9) 0.121(8) 0.147(10) -0.006(7) -0.013(7) -0.005(7)
Cl902 0.334(7) 0.236(5) 0.133(3) -0.049(3) -0.061(4) 0.055(5)
Cl903 0.181(4) 0.121(3) 0.348(7) 0.040(3) 0.013(4) -0.016(2)

loop_
_atom_type_symbol
_atom_type_scat_dispersion_real
_atom_type_scat_dispersion_imag
_atom_type_scat_Cromer_Mann_a1
_atom_type_scat_Cromer_Mann_b1
_atom_type_scat_Cromer_Mann_a2
_atom_type_scat_Cromer_Mann_b2
_atom_type_scat_Cromer_Mann_a3
_atom_type_scat_Cromer_Mann_b3
_atom_type_scat_Cromer_Mann_a4
_atom_type_scat_Cromer_Mann_b4
_atom_type_scat_Cromer_Mann_c
_atom_type_scat_source
C 0.0181 0.0091 2.3100 20.8439 1.0200 10.2075 1.5886 0.5687 0.8650 51.6512 0.2156 'International Tables Vol C 4.2.6.8 and 6.1.1.4'
H 0.0000 0.0000 0.4930 10.5109 0.3229 26.1257 0.1402 3.1424 0.0408 57.7998 0.0030 'International Tables Vol C 4.2.6.8 and 6.1.1.4'
O 0.0492 0.0322 3.0485 13.2771 2.2868 5.7011 1.5463 0.3239 0.8670 32.9089 0.2508 'International Tables Vol C 4.2.6.8 and 6.1.1.4'
S 0.3331 0.5567 6.9053 1.4679 5.2034 22.2151 1.4379 0.2536 1.5863 56.1720 0.8669 'International Tables Vol C 4.2.6.8 and 6.1.1.4'
Cl 0.3639 0.7018 11.4604 0.0104 7.1964 1.1662 6.2556 18.5194 1.6455 47.7784 -9.5574 'International Tables Vol C 4.2.6.8 and 6.1.1.4'

loop_
_geom_angle_atom_site_label_1
_geom_angle_site_symmetry_1
_geom_angle_atom_site_label_2
_geom_angle_site_symmetry_2
_geom_angle_atom_site_label_3
_geom_angle_site_symmetry_3
_geom_angle
_geom_angle_publ_flag
S2 . C1 . C25 . 113.8(3) yes
S2 . C1 . C26 . 124.2(3) yes
C25 . C1 . C26 . 121.7(4) yes
C1 . S2 . C3 . 110.3(2) yes
C1 . S2 . O30 . 110.0(2) yes
C3 . S2 . O30 . 104.8(3) yes
C1 . S2 . O31 . 105.8(2) yes
C3 . S2 . O31 . 106.7(2) yes
O30 . S2 . O31 . 119.1(3) yes
S2 . C3 . C4 . 113.4(3) yes
S2 . C3 . C8 . 114.9(3) yes
C4 . C3 . C8 . 112.6(4) yes
S2 . C3 . H31 . 104.9 no
C4 . C3 . H31 . 104.9 no
C8 . C3 . H31 . 104.9 no
C3 . C4 . C5 . 113.7(4) yes
C3 . C4 . C32 . 109.5(4) yes
C5 . C4 . C32 . 110.9(4) yes
C3 . C4 . H41 . 107.7 no
C5 . C4 . H41 . 107.7 no
C32 . C4 . H41 . 107.1 no
C4 . C5 . C6 . 118.7(4) yes
C4 . C5 . C36 . 119.2(4) yes
C6 . C5 . C36 . 122.2(4) yes
C5 . C6 . C7 . 121.2(4) yes
C5 . C6 . H61 . 119.5 no
C7 . C6 . H61 . 119.3 no
C6 . C7 . C8 . 121.3(4) yes
C6 . C7 . S29 . 117.0(3) yes
C8 . C7 . S29 . 121.7(3) yes
C3 . C8 . C7 . 121.4(4) yes
C3 . C8 . O9 . 113.1(3) yes
C7 . C8 . O9 . 125.4(4) yes
C8 . O9 . C10 . 121.6(3) yes
O9 . C10 . C11 . 126.9(3) yes
O9 . C10 . C28 . 111.4(3) yes
C11 . C10 . C28 . 121.6(3) yes
C10 . C11 . C12 . 120.6(3) yes
C10 . C11 . S29 . 116.5(3) yes
C12 . C11 . S29 . 122.8(3) yes
C11 . C12 . C13 . 115.9(3) yes
C11 . C12 . C40 . 128.4(3) yes
C13 . C12 . C40 . 115.7(4) yes
C12 . C13 . C14 . 122.7(4) yes
C12 . C13 . H131 . 118.9 no
C14 . C13 . H131 . 118.4 no
C13 . C14 . S15 . 117.0(3) yes
C13 . C14 . C28 . 121.7(3) yes
S15 . C14 . C28 . 121.3(3) yes
C14 . S15 . C16 . 105.29(18) yes
C14 . S15 . O44 . 106.76(18) yes
C16 . S15 . O44 . 109.3(2) yes
C14 . S15 . O45 . 107.9(2) yes
C16 . S15 . O45 . 107.75(19) yes
O44 . S15 . O45 . 119.0(2) yes
S15 . C16 . C17 . 117.6(3) yes
S15 . C16 . C27 . 119.7(3) yes
C17 . C16 . C27 . 122.4(4) yes
C16 . C17 . C18 . 120.5(4) yes
C16 . C17 . H171 . 119.7 no
C18 . C17 . H171 . 119.8 no
C17 . C18 . C19 . 117.7(4) yes
C17 . C18 . C46 . 121.5(4) yes
C19 . C18 . C46 . 120.7(4) yes
C18 . C19 . C20 . 121.2(4) yes
C18 . C19 . H191 . 119.4 no
C20 . C19 . H191 . 119.4 no
C19 . C20 . S21 . 118.5(3) yes
C19 . C20 . C27 . 121.3(4) yes
S21 . C20 . C27 . 119.9(3) yes
C20 . S21 . C22 . 104.19(19) yes
C20 . S21 . O50 . 109.5(2) yes
C22 . S21 . O50 . 107.49(19) yes
C20 . S21 . O51 . 107.97(19) yes
C22 . S21 . O51 . 108.4(2) yes
O50 . S21 . O51 . 118.3(2) yes
S21 . C22 . C23 . 116.4(3) yes
S21 . C22 . C26 . 121.0(3) yes
C23 . C22 . C26 . 122.6(4) yes
C22 . C23 . C24 . 120.5(4) yes
C22 . C23 . H231 . 120.0 no
C24 . C23 . H231 . 119.5 no
C23 . C24 . C25 . 118.0(4) yes
C23 . C24 . C52 . 119.2(4) yes
C25 . C24 . C52 . 122.8(4) yes
C1 . C25 . C24 . 121.1(4) yes
C1 . C25 . H251 . 119.5 no
C24 . C25 . H251 . 119.4 no
C22 . C26 . C1 . 116.0(4) yes
C22 . C26 . O56 . 119.2(4) yes
C1 . C26 . O56 . 124.6(4) yes
C20 . C27 . C16 . 116.9(3) yes
C20 . C27 . O58 . 120.6(4) yes
C16 . C27 . O58 . 122.0(4) yes
C10 . C28 . C14 . 117.1(3) yes
C10 . C28 . O60 . 121.8(3) yes
C14 . C28 . O60 . 120.7(3) yes
C11 . S29 . C7 . 103.14(18) yes
C11 . S29 . O62 . 110.09(19) yes
C7 . S29 . O62 . 107.5(2) yes
C11 . S29 . O63 . 109.5(2) yes
C7 . S29 . O63 . 107.2(2) yes
O62 . S29 . O63 . 118.3(2) yes
C4 . C32 . C33 . 113.4(4) yes
C4 . C32 . H321 . 108.2 no
C33 . C32 . H321 . 107.8 no
C4 . C32 . H322 . 109.1 no
C33 . C32 . H322 . 108.8 no
H321 . C32 . H322 . 109.5 no
C32 . C33 . C34 . 115.3(6) yes
C32 . C33 . H331 . 108.8 no
C34 . C33 . H331 . 108.4 no
C32 . C33 . H332 . 107.4 no
C34 . C33 . H332 . 107.3 no
H331 . C33 . H332 . 109.5 no
C33 . C34 . C35 . 114.7(7) yes
C33 . C34 . H341 . 107.5 no
C35 . C34 . H341 . 108.2 no
C33 . C34 . H342 . 108.4 no
C35 . C34 . H342 . 108.5 no
H341 . C34 . H342 . 109.5 no
C34 . C35 . H351 . 110.5 no
C34 . C35 . H352 . 109.1 no
H351 . C35 . H352 . 109.5 no
C34 . C35 . H353 . 108.8 no
H351 . C35 . H353 . 109.5 no
H352 . C35 . H353 . 109.5 no
C5 . C36 . C37 . 109.3(4) yes
C5 . C36 . C38 . 112.4(5) yes
C37 . C36 . C38 . 106.3(5) yes
C5 . C36 . C39 . 107.1(4) yes
C37 . C36 . C39 . 108.4(5) yes
C38 . C36 . C39 . 113.2(6) yes
C5 . C36 . C137 . 110.3(6) yes
C5 . C36 . C138 . 110.1(6) yes
C137 . C36 . C138 . 106.2(6) yes
C5 . C36 . C139 . 111.9(6) yes
C137 . C36 . C139 . 113.3(7) yes
C138 . C36 . C139 . 104.8(7) yes
C36 . C37 . H371 . 110.4 no
C36 . C37 . H372 . 108.8 no
H371 . C37 . H372 . 109.5 no
C36 . C37 . H373 . 109.2 no
H371 . C37 . H373 . 109.5 no
H372 . C37 . H373 . 109.5 no
C36 . C38 . H381 . 109.3 no
C36 . C38 . H382 . 110.1 no
H381 . C38 . H382 . 109.5 no
C36 . C38 . H383 . 109.0 no
H381 . C38 . H383 . 109.5 no
H382 . C38 . H383 . 109.5 no
C36 . C39 . H391 . 109.8 no
C36 . C39 . H392 . 109.4 no
H391 . C39 . H392 . 109.5 no
C36 . C39 . H393 . 109.2 no
H391 . C39 . H393 . 109.5 no
H392 . C39 . H393 . 109.5 no
C36 . C137 . H1371 . 109.1 no
C36 . C137 . H1372 . 110.6 no
H1371 . C137 . H1372 . 109.5 no
C36 . C137 . H1373 . 108.7 no
H1371 . C137 . H1373 . 109.5 no
H1372 . C137 . H1373 . 109.5 no
C36 . C138 . H1381 . 109.2 no
C36 . C138 . H1382 . 110.0 no
H1381 . C138 . H1382 . 109.5 no
C36 . C138 . H1383 . 109.2 no
H1381 . C138 . H1383 . 109.5 no
H1382 . C138 . H1383 . 109.5 no
C36 . C139 . H1391 . 110.0 no
C36 . C139 . H1392 . 108.6 no
H1391 . C139 . H1392 . 109.5 no
C36 . C139 . H1393 . 109.8 no
H1391 . C139 . H1393 . 109.5 no
H1392 . C139 . H1393 . 109.5 no
C12 . C40 . C41 . 109.9(4) yes
C12 . C40 . C42 . 113.7(4) yes
C41 . C40 . C42 . 105.6(5) yes
C12 . C40 . C43 . 109.3(4) yes
C41 . C40 . C43 . 107.8(5) yes
C42 . C40 . C43 . 110.3(5) yes
C40 . C41 . H411 . 110.2 no
C40 . C41 . H412 . 110.1 no
H411 . C41 . H412 . 109.5 no
C40 . C41 . H413 . 108.1 no
H411 . C41 . H413 . 109.5 no
H412 . C41 . H413 . 109.5 no
C40 . C42 . H421 . 109.4 no
C40 . C42 . H422 . 110.2 no
H421 . C42 . H422 . 109.5 no
C40 . C42 . H423 . 108.8 no
H421 . C42 . H423 . 109.5 no
H422 . C42 . H423 . 109.5 no
C40 . C43 . H431 . 110.0 no
C40 . C43 . H432 . 109.3 no
H431 . C43 . H432 . 109.5 no
C40 . C43 . H433 . 109.1 no
H431 . C43 . H433 . 109.5 no
H432 . C43 . H433 . 109.5 no
C18 . C46 . C47 . 109.7(4) yes
C18 . C46 . C48 . 112.1(4) yes
C47 . C46 . C48 . 106.0(5) yes
C18 . C46 . C49 . 109.2(4) yes
C47 . C46 . C49 . 110.2(6) yes
C48 . C46 . C49 . 109.7(6) yes
C18 . C46 . C147 . 107.4(9) yes
C18 . C46 . C148 . 110.5(9) yes
C147 . C46 . C148 . 108.0(9) yes
C18 . C46 . C149 . 114.2(8) yes
C147 . C46 . C149 . 109.2(8) yes
C148 . C46 . C149 . 107.3(8) yes
C46 . C47 . H471 . 109.5 no
C46 . C47 . H472 . 110.3 no
H471 . C47 . H472 . 109.5 no
C46 . C47 . H473 . 108.6 no
H471 . C47 . H473 . 109.5 no
H472 . C47 . H473 . 109.5 no
C46 . C48 . H481 . 108.9 no
C46 . C48 . H482 . 110.2 no
H481 . C48 . H482 . 109.5 no
C46 . C48 . H483 . 109.4 no
H481 . C48 . H483 . 109.5 no
H482 . C48 . H483 . 109.5 no
C46 . C49 . H491 . 111.8 no
C46 . C49 . H492 . 106.9 no
H491 . C49 . H492 . 109.5 no
C46 . C49 . H493 . 109.7 no
H491 . C49 . H493 . 109.5 no
H492 . C49 . H493 . 109.5 no
C46 . C147 . H1471 . 104.6 no
C46 . C147 . H1472 . 104.0 no
H1471 . C147 . H1472 . 109.5 no
C46 . C147 . H1473 . 119.5 no
H1471 . C147 . H1473 . 109.5 no
H1472 . C147 . H1473 . 109.5 no
C46 . C148 . H1481 . 111.2 no
C46 . C148 . H1482 . 115.2 no
H1481 . C148 . H1482 . 109.5 no
C46 . C148 . H1483 . 101.7 no
H1481 . C148 . H1483 . 109.5 no
H1482 . C148 . H1483 . 109.5 no
C46 . C149 . H1491 . 111.0 no
C46 . C149 . H1492 . 103.5 no
H1491 . C149 . H1492 . 109.5 no
C46 . C149 . H1493 . 113.8 no
H1491 . C149 . H1493 . 109.5 no
H1492 . C149 . H1493 . 109.5 no
C24 . C52 . C53 . 109.1(4) yes
C24 . C52 . C54 . 112.2(4) yes
C53 . C52 . C54 . 108.3(4) yes
C24 . C52 . C55 . 108.4(4) yes
C53 . C52 . C55 . 110.2(4) yes
C54 . C52 . C55 . 108.6(4) yes
C52 . C53 . H531 . 109.1 no
C52 . C53 . H532 . 109.7 no
H531 . C53 . H532 . 109.5 no
C52 . C53 . H533 . 109.6 no
H531 . C53 . H533 . 109.5 no
H532 . C53 . H533 . 109.5 no
C52 . C54 . H541 . 109.2 no
C52 . C54 . H542 . 109.8 no
H541 . C54 . H542 . 109.5 no
C52 . C54 . H543 . 109.4 no
H541 . C54 . H543 . 109.5 no
H542 . C54 . H543 . 109.5 no
C52 . C55 . H551 . 109.2 no
C52 . C55 . H552 . 109.8 no
H551 . C55 . H552 . 109.5 no
C52 . C55 . H553 . 109.4 no
H551 . C55 . H553 . 109.5 no
H552 . C55 . H553 . 109.5 no
C26 . O56 . C57 . 118.3(4) yes
O56 . C57 . H571 . 109.5 no
O56 . C57 . H572 . 109.2 no
H571 . C57 . H572 . 109.5 no
O56 . C57 . H573 . 109.7 no
H571 . C57 . H573 . 109.5 no
H572 . C57 . H573 . 109.5 no
C27 . O58 . C59 . 117.4(4) yes
O58 . C59 . H591 . 110.5 no
O58 . C59 . H592 . 110.1 no
H591 . C59 . H592 . 109.5 no
O58 . C59 . H593 . 107.8 no
H591 . C59 . H593 . 109.5 no
H592 . C59 . H593 . 109.5 no
C28 . O60 . C61 . 116.2(4) yes
O60 . C61 . H611 . 109.6 no
O60 . C61 . H612 . 109.0 no
H611 . C61 . H612 . 109.5 no
O60 . C61 . H613 . 109.8 no
H611 . C61 . H613 . 109.5 no
H612 . C61 . H613 . 109.5 no
Cl902 . C901 . Cl903 . 114.5(7) yes
Cl902 . C901 . H9011 . 108.8 no
Cl903 . C901 . H9011 . 107.7 no
Cl902 . C901 . H9012 . 107.7 no
Cl903 . C901 . H9012 . 108.6 no
H9011 . C901 . H9012 . 109.5 no

loop_
_geom_bond_atom_site_label_1
_geom_bond_site_symmetry_1
_geom_bond_atom_site_label_2
_geom_bond_site_symmetry_2
_geom_bond_distance
_geom_bond_publ_flag
C1 . S2 . 1.799(4) yes
C1 . C25 . 1.396(6) yes
C1 . C26 . 1.394(6) yes
S2 . C3 . 1.861(5) yes
S2 . O30 . 1.423(4) yes
S2 . O31 . 1.444(4) yes
C3 . C4 . 1.544(6) yes
C3 . C8 . 1.491(6) yes
C3 . H31 . 0.950 no
C4 . C5 . 1.517(7) yes
C4 . C32 . 1.544(6) yes
C4 . H41 . 0.950 no
C5 . C6 . 1.326(7) yes
C5 . C36 . 1.544(6) yes
C6 . C7 . 1.464(5) yes
C6 . H61 . 0.950 no
C7 . C8 . 1.334(6) yes
C7 . S29 . 1.737(4) yes
C8 . O9 . 1.350(5) yes
O9 . C10 . 1.381(4) yes
C10 . C11 . 1.396(5) yes
C10 . C28 . 1.398(5) yes
C11 . C12 . 1.422(6) yes
C11 . S29 . 1.775(4) yes
C12 . C13 . 1.383(6) yes
C12 . C40 . 1.567(6) yes
C13 . C14 . 1.388(5) yes
C13 . H131 . 0.950 no
C14 . S15 . 1.786(4) yes
C14 . C28 . 1.368(6) yes
S15 . C16 . 1.779(4) yes
S15 . O44 . 1.437(3) yes
S15 . O45 . 1.430(4) yes
C16 . C17 . 1.381(5) yes
C16 . C27 . 1.387(6) yes
C17 . C18 . 1.395(6) yes
C17 . H171 . 0.950 no
C18 . C19 . 1.387(6) yes
C18 . C46 . 1.531(5) yes
C19 . C20 . 1.392(6) yes
C19 . H191 . 0.950 no
C20 . S21 . 1.769(4) yes
C20 . C27 . 1.390(6) yes
S21 . C22 . 1.778(4) yes
S21 . O50 . 1.443(3) yes
S21 . O51 . 1.439(3) yes
C22 . C23 . 1.388(6) yes
C22 . C26 . 1.401(6) yes
C23 . C24 . 1.389(6) yes
C23 . H231 . 0.950 no
C24 . C25 . 1.389(6) yes
C24 . C52 . 1.535(5) yes
C25 . H251 . 0.950 no
C26 . O56 . 1.361(5) yes
C27 . O58 . 1.370(5) yes
C28 . O60 . 1.362(5) yes
S29 . O62 . 1.431(3) yes
S29 . O63 . 1.436(4) yes
C32 . C33 . 1.506(7) yes
C32 . H321 . 0.950 no
C32 . H322 . 0.950 no
C33 . C34 . 1.469(9) yes
C33 . H331 . 0.950 no
C33 . H332 . 0.950 no
C34 . C35 . 1.502(9) yes
C34 . H341 . 0.950 no
C34 . H342 . 0.950 no
C35 . H351 . 0.950 no
C35 . H352 . 0.950 no
C35 . H353 . 0.950 no
C36 . C37 . 1.556(5) yes
C36 . C38 . 1.531(5) yes
C36 . C39 . 1.529(5) yes
C36 . C137 . 1.530(5) yes
C36 . C138 . 1.552(5) yes
C36 . C139 . 1.536(5) yes
C37 . H371 . 0.950 no
C37 . H372 . 0.950 no
C37 . H373 . 0.950 no
C38 . H381 . 0.950 no
C38 . H382 . 0.950 no
C38 . H383 . 0.950 no
C39 . H391 . 0.950 no
C39 . H392 . 0.950 no
C39 . H393 . 0.950 no
C137 . H1371 . 0.950 no
C137 . H1372 . 0.950 no
C137 . H1373 . 0.950 no
C138 . H1381 . 0.950 no
C138 . H1382 . 0.950 no
C138 . H1383 . 0.950 no
C139 . H1391 . 0.950 no
C139 . H1392 . 0.950 no
C139 . H1393 . 0.950 no
C40 . C41 . 1.541(7) yes
C40 . C42 . 1.538(8) yes
C40 . C43 . 1.537(9) yes
C41 . H411 . 0.950 no
C41 . H412 . 0.950 no
C41 . H413 . 0.950 no
C42 . H421 . 0.950 no
C42 . H422 . 0.950 no
C42 . H423 . 0.950 no
C43 . H431 . 0.950 no
C43 . H432 . 0.950 no
C43 . H433 . 0.950 no
C46 . C47 . 1.523(4) yes
C46 . C48 . 1.536(4) yes
C46 . C49 . 1.530(5) yes
C46 . C147 . 1.538(5) yes
C46 . C148 . 1.540(5) yes
C46 . C149 . 1.539(5) yes
C47 . H471 . 0.950 no
C47 . H472 . 0.950 no
C47 . H473 . 0.950 no
C48 . H481 . 0.950 no
C48 . H482 . 0.950 no
C48 . H483 . 0.950 no
C49 . H491 . 0.950 no
C49 . H492 . 0.950 no
C49 . H493 . 0.950 no
C147 . H1471 . 0.950 no
C147 . H1472 . 0.950 no
C147 . H1473 . 0.950 no
C148 . H1481 . 0.950 no
C148 . H1482 . 0.950 no
C148 . H1483 . 0.950 no
C149 . H1491 . 0.950 no
C149 . H1492 . 0.950 no
C149 . H1493 . 0.950 no
C52 . C53 . 1.529(7) yes
C52 . C54 . 1.524(6) yes
C52 . C55 . 1.529(7) yes
C53 . H531 . 0.950 no
C53 . H532 . 0.950 no
C53 . H533 . 0.950 no
C54 . H541 . 0.950 no
C54 . H542 . 0.950 no
C54 . H543 . 0.950 no
C55 . H551 . 0.950 no
C55 . H552 . 0.950 no
C55 . H553 . 0.950 no
O56 . C57 . 1.421(6) yes
C57 . H571 . 0.950 no
C57 . H572 . 0.950 no
C57 . H573 . 0.950 no
O58 . C59 . 1.444(7) yes
C59 . H591 . 0.950 no
C59 . H592 . 0.950 no
C59 . H593 . 0.950 no
O60 . C61 . 1.438(7) yes
C61 . H611 . 0.950 no
C61 . H612 . 0.950 no
C61 . H613 . 0.950 no
C901 . Cl902 . 1.698(12) yes
C901 . Cl903 . 1.780(13) yes
C901 . H9011 . 0.950 no
C901 . H9012 . 0.950 no

loop_
_geom_hbond_atom_site_label_D
_geom_hbond_site_symmetry_D
_geom_hbond_atom_site_label_H
_geom_hbond_site_symmetry_H
_geom_hbond_atom_site_label_A
_geom_hbond_site_symmetry_A
_geom_hbond_angle_DHA
_geom_hbond_distance_DH
_geom_hbond_distance_HA
_geom_hbond_distance_DA
_geom_hbond_publ_flag
C23 . H231 . O63 1_565 168 0.95 2.54 3.477(9) yes
C42 . H423 . O62 . 140 0.95 2.41 3.191(9) yes
C42 . H423 . O63 . 131 0.95 2.35 3.060(9) yes
C43 . H433 . O62 . 142 0.95 2.32 3.125(9) yes
C147 . H1471 . O30 4_756 166 0.95 2.40 3.332(9) yes
C57 . H572 . O51 . 129 0.95 2.45 3.139(9) yes
C59 . H592 . O50 . 128 0.95 2.41 3.080(9) yes
C59 . H593 . O44 . 135 0.95 2.51 3.244(9) yes
